data_4303184
loop_
_publ_author_name
'Victoria L. Blair'
'William Clegg'
'Robert E. Mulvey'
'Luca Russo'

_publ_section_title
;
Alkali-Metal-Mediated Manganation(II) of Naphthalenes: Constructing
Metalla-Anthracene and Metalla-Phenanthrene Structures
;
_journal_name_full 'Inorganic Chemistry'
_journal_page_first 8863
_journal_page_last 8870
_journal_paper_doi 10.1021/ic901068w
_journal_volume 48
_journal_year 2009
_chemical_formula_moiety 'C30 H54 Mn N3 Na O Si'
_chemical_formula_sum 'C30 H54 Mn N3 Na O Si'
_chemical_formula_weight 578.78
_chemical_name_systematic
;
 ?
;
_space_group_IT_number 2
_symmetry_cell_setting triclinic
_symmetry_space_group_name_Hall '-P 1'
_symmetry_space_group_name_H-M 'P -1'
_atom_sites_solution_hydrogens geom
_atom_sites_solution_primary direct
_atom_sites_solution_secondary difmap
_audit_creation_method SHELXL-97
_cell_angle_alpha 78.302(4)
_cell_angle_beta 79.619(4)
_cell_angle_gamma 84.163(4)
_cell_formula_units_Z 2
_cell_length_a 9.736(3)
_cell_length_b 11.466(3)
_cell_length_c 15.810(4)
_cell_measurement_reflns_used 964
_cell_measurement_temperature 150(2)
_cell_measurement_theta_max 28.26
_cell_measurement_theta_min 2.45
_cell_volume 1696.1(8)
_computing_cell_refinement 'Bruker SAINT'
_computing_data_collection 'Bruker SMART'
_computing_data_reduction 'Bruker SAINT'
_computing_molecular_graphics 'Bruker SHELXTL'
_computing_publication_material 'Bruker SHELXTL and local programs'
_computing_structure_refinement 'Bruker SHELXTL'
_computing_structure_solution 'Bruker SHELXTL'
_diffrn_ambient_temperature 150(2)
_diffrn_measured_fraction_theta_full 0.982
_diffrn_measured_fraction_theta_max 0.982
_diffrn_measurement_device_type 'Bruker SMART 1K CCD diffractometer'
_diffrn_measurement_method 'thin-slice \w scans'
_diffrn_radiation_monochromator graphite
_diffrn_radiation_source 'fine-focus sealed tube'
_diffrn_radiation_type MoK\a
_diffrn_radiation_wavelength 0.71073
_diffrn_reflns_av_R_equivalents 0.0155
_diffrn_reflns_av_sigmaI/netI 0.0215
_diffrn_reflns_limit_h_max 11
_diffrn_reflns_limit_h_min -11
_diffrn_reflns_limit_k_max 13
_diffrn_reflns_limit_k_min -13
_diffrn_reflns_limit_l_max 18
_diffrn_reflns_limit_l_min -18
_diffrn_reflns_number 12089
_diffrn_reflns_theta_full 25.00
_diffrn_reflns_theta_max 25.00
_diffrn_reflns_theta_min 5.24
_diffrn_standards_number 0
_exptl_absorpt_coefficient_mu 0.462
_exptl_absorpt_correction_T_max 0.905
_exptl_absorpt_correction_T_min 0.747
_exptl_absorpt_correction_type multi-scan
_exptl_absorpt_process_details SADABS
_exptl_crystal_colour red
_exptl_crystal_density_diffrn 1.133
_exptl_crystal_density_method 'not measured'
_exptl_crystal_description block
_exptl_crystal_F_000 626
_exptl_crystal_size_max 0.67
_exptl_crystal_size_mid 0.48
_exptl_crystal_size_min 0.22
_refine_diff_density_max 0.697
_refine_diff_density_min -0.494
_refine_diff_density_rms 0.051
_refine_ls_extinction_method none
_refine_ls_goodness_of_fit_ref 1.034
_refine_ls_hydrogen_treatment constr
_refine_ls_matrix_type full
_refine_ls_number_parameters 346
_refine_ls_number_reflns 5866
_refine_ls_number_restraints 0
_refine_ls_restrained_S_all 1.034
_refine_ls_R_factor_all 0.0500
_refine_ls_R_factor_gt 0.0418
_refine_ls_shift/su_max 0.001
_refine_ls_shift/su_mean 0.000
_refine_ls_structure_factor_coef Fsqd
_refine_ls_weighting_details 'calc w=1/[\s^2^(Fo^2^)+(0.0556P)^2^+1.6122P] where P=(Fo^2^+2Fc^2^)/3'
_refine_ls_weighting_scheme calc
_refine_ls_wR_factor_gt 0.1101
_refine_ls_wR_factor_ref 0.1180
_reflns_number_gt 5056
_reflns_number_total 5866
_reflns_threshold_expression I>2\s(I)
_cod_data_source_file ic901068w_si_001_2.cif
_cod_data_source_block rem409_compound4
_cod_original_cell_volume 1696.0(7)
_cod_database_code 4303184

loop_
_symmetry_equiv_pos_as_xyz
'x, y, z'
'-x, -y, -z'

loop_
_atom_site_label
_atom_site_type_symbol
_atom_site_fract_x
_atom_site_fract_y
_atom_site_fract_z
_atom_site_U_iso_or_equiv
_atom_site_adp_type
_atom_site_occupancy
_atom_site_symmetry_multiplicity
_atom_site_calc_flag
_atom_site_refinement_flags
_atom_site_disorder_assembly
_atom_site_disorder_group
Mn Mn 0.47649(3) 0.61999(3) 0.19651(2) 0.02778(12) Uani 1 1 d . . .
Na Na 0.64086(9) 0.36704(7) 0.26614(6) 0.0291(2) Uani 1 1 d . . .
N1 N 0.68834(19) 0.57926(16) 0.20108(12) 0.0268(4) Uani 1 1 d . . .
N2 N 0.7793(2) 0.17540(19) 0.23356(15) 0.0428(5) Uani 1 1 d . . .
N3 N 0.6497(2) 0.2340(2) 0.41080(14) 0.0400(5) Uani 1 1 d . . .
O O 0.42362(16) 0.33757(15) 0.22210(10) 0.0331(4) Uani 1 1 d . . .
C1 C 0.3778(3) 0.7384(2) 0.09849(17) 0.0380(6) Uani 1 1 d . . .
H1A H 0.4502 0.7610 0.0466 0.046 Uiso 1 1 calc R . .
H1B H 0.3095 0.6937 0.0806 0.046 Uiso 1 1 calc R . .
C2 C 0.4142(5) 0.9861(3) 0.1331(3) 0.0809(11) Uani 1 1 d . . .
H2A H 0.4622 0.9568 0.1835 0.121 Uiso 1 1 calc R . .
H2B H 0.3638 1.0633 0.1390 0.121 Uiso 1 1 calc R . .
H2C H 0.4831 0.9957 0.0792 0.121 Uiso 1 1 calc R . .
C3 C 0.1686(4) 0.9530(3) 0.0498(2) 0.0742(11) Uani 1 1 d . . .
H3A H 0.2234 0.9722 -0.0090 0.111 Uiso 1 1 calc R . .
H3B H 0.1249 1.0267 0.0681 0.111 Uiso 1 1 calc R . .
H3C H 0.0957 0.9003 0.0492 0.111 Uiso 1 1 calc R . .
C4 C 0.1748(4) 0.8466(3) 0.2418(2) 0.0562(8) Uani 1 1 d . . .
H4A H 0.1170 0.7797 0.2463 0.084 Uiso 1 1 calc R . .
H4B H 0.1141 0.9181 0.2509 0.084 Uiso 1 1 calc R . .
H4C H 0.2357 0.8269 0.2865 0.084 Uiso 1 1 calc R . .
C5 C 0.7467(2) 0.6294(2) 0.26549(16) 0.0344(5) Uani 1 1 d . . .
C6 C 0.7559(3) 0.7673(2) 0.2428(2) 0.0556(8) Uani 1 1 d . . .
H6A H 0.8325 0.7876 0.1940 0.083 Uiso 1 1 calc R . .
H6B H 0.7734 0.7958 0.2940 0.083 Uiso 1 1 calc R . .
H6C H 0.6675 0.8054 0.2260 0.083 Uiso 1 1 calc R . .
C7 C 0.6482(3) 0.6033(3) 0.35251(18) 0.0463(7) Uani 1 1 d . . .
H7A H 0.5567 0.6456 0.3466 0.069 Uiso 1 1 calc R . .
H7B H 0.6872 0.6303 0.3977 0.069 Uiso 1 1 calc R . .
H7C H 0.6373 0.5172 0.3692 0.069 Uiso 1 1 calc R . .
C8 C 0.8926(3) 0.5701(3) 0.27858(18) 0.0418(6) Uani 1 1 d . . .
H8A H 0.9327 0.6121 0.3164 0.050 Uiso 1 1 calc R . .
H8B H 0.8828 0.4863 0.3091 0.050 Uiso 1 1 calc R . .
C9 C 0.9927(3) 0.5722(3) 0.1927(2) 0.0509(7) Uani 1 1 d . . .
H9A H 1.0828 0.5288 0.2037 0.061 Uiso 1 1 calc R . .
H9B H 1.0110 0.6557 0.1644 0.061 Uiso 1 1 calc R . .
C10 C 0.9271(3) 0.5132(3) 0.13292(18) 0.0461(7) Uani 1 1 d . . .
H10A H 0.9169 0.4280 0.1596 0.055 Uiso 1 1 calc R . .
H10B H 0.9904 0.5171 0.0760 0.055 Uiso 1 1 calc R . .
C11 C 0.7824(2) 0.5735(2) 0.11690(15) 0.0338(5) Uani 1 1 d . . .
C12 C 0.8012(3) 0.6942(3) 0.05307(19) 0.0525(7) Uani 1 1 d . . .
H12A H 0.7099 0.7383 0.0508 0.079 Uiso 1 1 calc R . .
H12B H 0.8425 0.6799 -0.0055 0.079 Uiso 1 1 calc R . .
H12C H 0.8631 0.7410 0.0734 0.079 Uiso 1 1 calc R . .
C13 C 0.7151(3) 0.4948(3) 0.07008(16) 0.0397(6) Uani 1 1 d . . .
H13A H 0.7043 0.4156 0.1070 0.060 Uiso 1 1 calc R . .
H13B H 0.7751 0.4873 0.0143 0.060 Uiso 1 1 calc R . .
H13C H 0.6231 0.5315 0.0590 0.060 Uiso 1 1 calc R . .
C14 C 0.3472(2) 0.5005(2) 0.29708(15) 0.0300(5) Uani 1 1 d . . .
C15 C 0.3366(2) 0.3842(2) 0.29191(14) 0.0284(5) Uani 1 1 d . . .
C16 C 0.2533(2) 0.3001(2) 0.35338(15) 0.0303(5) Uani 1 1 d . . .
C17 C 0.2483(3) 0.1792(2) 0.34555(18) 0.0393(6) Uani 1 1 d . . .
H17 H 0.2970 0.1524 0.2945 0.047 Uiso 1 1 calc R . .
C18 C 0.1744(3) 0.1012(3) 0.4107(2) 0.0474(7) Uani 1 1 d . . .
H18 H 0.1721 0.0207 0.4045 0.057 Uiso 1 1 calc R . .
C19 C 0.1018(3) 0.1392(3) 0.4865(2) 0.0498(7) Uani 1 1 d . . .
H19 H 0.0525 0.0838 0.5318 0.060 Uiso 1 1 calc R . .
C20 C 0.1015(2) 0.2557(3) 0.49574(17) 0.0420(6) Uani 1 1 d . . .
H20 H 0.0506 0.2805 0.5470 0.050 Uiso 1 1 calc R . .
C21 C 0.1767(2) 0.3395(2) 0.42912(15) 0.0327(5) Uani 1 1 d . . .
C22 C 0.1835(2) 0.4601(2) 0.43672(16) 0.0345(5) Uani 1 1 d . . .
H22 H 0.1316 0.4884 0.4863 0.041 Uiso 1 1 calc R . .
C23 C 0.2637(2) 0.5356(2) 0.37356(16) 0.0343(5) Uani 1 1 d . . .
H23 H 0.2644 0.6158 0.3806 0.041 Uiso 1 1 calc R . .
C24 C 0.3624(3) 0.3553(3) 0.14430(17) 0.0432(6) Uani 1 1 d . . .
H24A H 0.2747 0.3153 0.1571 0.065 Uiso 1 1 calc R . .
H24B H 0.4273 0.3218 0.0989 0.065 Uiso 1 1 calc R . .
H24C H 0.3433 0.4410 0.1236 0.065 Uiso 1 1 calc R . .
C25 C 0.9181(4) 0.1743(3) 0.1790(3) 0.0787(12) Uani 1 1 d . . .
H25A H 0.9507 0.0920 0.1737 0.118 Uiso 1 1 calc R . .
H25B H 0.9839 0.2080 0.2062 0.118 Uiso 1 1 calc R . .
H25C H 0.9124 0.2223 0.1208 0.118 Uiso 1 1 calc R . .
C26 C 0.6807(4) 0.1299(3) 0.1896(2) 0.0636(9) Uani 1 1 d . . .
H26A H 0.6761 0.1814 0.1325 0.095 Uiso 1 1 calc R . .
H26B H 0.5875 0.1294 0.2257 0.095 Uiso 1 1 calc R . .
H26C H 0.7127 0.0485 0.1814 0.095 Uiso 1 1 calc R . .
C27 C 0.7902(4) 0.0975(3) 0.3188(2) 0.0566(8) Uani 1 1 d . . .
H27A H 0.8776 0.1125 0.3374 0.068 Uiso 1 1 calc R . .
H27B H 0.7980 0.0134 0.3111 0.068 Uiso 1 1 calc R . .
C28 C 0.6708(3) 0.1133(3) 0.3900(2) 0.0551(7) Uani 1 1 d . . .
H28A H 0.5841 0.0941 0.3729 0.066 Uiso 1 1 calc R . .
H28B H 0.6865 0.0554 0.4436 0.066 Uiso 1 1 calc R . .
C29 C 0.7677(4) 0.2631(3) 0.4452(2) 0.0596(8) Uani 1 1 d . . .
H29A H 0.7451 0.3389 0.4659 0.089 Uiso 1 1 calc R . .
H29B H 0.8499 0.2704 0.3990 0.089 Uiso 1 1 calc R . .
H29C H 0.7877 0.1997 0.4940 0.089 Uiso 1 1 calc R . .
C30 C 0.5228(4) 0.2375(4) 0.4759(2) 0.0723(11) Uani 1 1 d . . .
H30A H 0.5394 0.1875 0.5317 0.108 Uiso 1 1 calc R . .
H30B H 0.4461 0.2075 0.4557 0.108 Uiso 1 1 calc R . .
H30C H 0.4976 0.3199 0.4840 0.108 Uiso 1 1 calc R . .
Si Si 0.28647(7) 0.87599(6) 0.12861(5) 0.03731(18) Uani 1 1 d . . .

loop_
_atom_site_aniso_label
_atom_site_aniso_U_11
_atom_site_aniso_U_22
_atom_site_aniso_U_33
_atom_site_aniso_U_23
_atom_site_aniso_U_13
_atom_site_aniso_U_12
Mn 0.02381(19) 0.0273(2) 0.0288(2) -0.00013(14) -0.00361(13) 0.00264(13)
Na 0.0296(5) 0.0281(5) 0.0302(5) -0.0061(4) -0.0087(4) 0.0040(4)
N1 0.0247(9) 0.0295(10) 0.0268(10) -0.0071(8) -0.0053(7) 0.0012(7)
N2 0.0449(12) 0.0344(11) 0.0489(13) -0.0165(10) -0.0047(10) 0.0098(9)
N3 0.0368(11) 0.0471(12) 0.0347(11) -0.0063(9) -0.0118(9) 0.0123(9)
O 0.0301(8) 0.0436(9) 0.0264(8) -0.0089(7) -0.0069(7) 0.0018(7)
C1 0.0373(13) 0.0379(13) 0.0383(14) -0.0068(11) -0.0092(11) 0.0043(11)
C2 0.090(3) 0.053(2) 0.105(3) -0.020(2) -0.014(2) -0.0214(19)
C3 0.082(2) 0.079(2) 0.056(2) -0.0149(17) -0.0232(18) 0.048(2)
C4 0.070(2) 0.0508(17) 0.0475(17) -0.0161(14) -0.0079(15) 0.0098(15)
C5 0.0322(12) 0.0355(13) 0.0400(13) -0.0148(10) -0.0121(10) 0.0032(10)
C6 0.0573(18) 0.0367(15) 0.082(2) -0.0227(15) -0.0238(16) -0.0010(13)
C7 0.0421(15) 0.0627(18) 0.0410(15) -0.0266(13) -0.0126(12) 0.0082(13)
C8 0.0343(13) 0.0505(15) 0.0472(15) -0.0179(12) -0.0179(11) 0.0040(11)
C9 0.0250(13) 0.072(2) 0.0594(18) -0.0201(15) -0.0109(12) 0.0019(12)
C10 0.0269(13) 0.0681(19) 0.0441(15) -0.0205(14) -0.0019(11) 0.0057(12)
C11 0.0251(11) 0.0438(14) 0.0309(12) -0.0064(10) -0.0015(9) -0.0016(10)
C12 0.0431(16) 0.0639(19) 0.0437(16) 0.0066(14) -0.0012(12) -0.0163(14)
C13 0.0330(13) 0.0597(17) 0.0265(12) -0.0122(11) -0.0010(10) -0.0025(11)
C14 0.0252(11) 0.0338(12) 0.0289(12) -0.0004(9) -0.0068(9) 0.0010(9)
C15 0.0220(10) 0.0372(12) 0.0258(11) -0.0024(9) -0.0084(9) 0.0008(9)
C16 0.0218(11) 0.0354(12) 0.0334(12) 0.0002(10) -0.0119(9) -0.0014(9)
C17 0.0337(13) 0.0385(14) 0.0467(15) -0.0015(11) -0.0156(11) -0.0044(10)
C18 0.0404(15) 0.0403(15) 0.0617(18) 0.0045(13) -0.0199(13) -0.0114(12)
C19 0.0340(14) 0.0538(17) 0.0545(17) 0.0177(14) -0.0120(13) -0.0169(12)
C20 0.0245(12) 0.0579(17) 0.0378(14) 0.0079(12) -0.0056(10) -0.0090(11)
C21 0.0192(10) 0.0444(14) 0.0320(12) 0.0039(10) -0.0095(9) -0.0030(9)
C22 0.0246(11) 0.0469(14) 0.0295(12) -0.0058(10) -0.0031(9) 0.0038(10)
C23 0.0315(12) 0.0333(12) 0.0366(13) -0.0054(10) -0.0050(10) 0.0016(10)
C24 0.0492(16) 0.0516(16) 0.0334(13) -0.0119(12) -0.0161(12) -0.0001(12)
C25 0.064(2) 0.061(2) 0.098(3) -0.024(2) 0.017(2) 0.0213(17)
C26 0.085(2) 0.0420(16) 0.074(2) -0.0290(16) -0.0300(19) 0.0124(16)
C27 0.072(2) 0.0349(15) 0.0619(19) -0.0126(13) -0.0142(16) 0.0149(14)
C28 0.0618(19) 0.0460(16) 0.0555(18) -0.0009(14) -0.0161(15) -0.0005(14)
C29 0.066(2) 0.0571(19) 0.0587(19) 0.0001(15) -0.0333(16) -0.0018(15)
C30 0.0506(18) 0.113(3) 0.0397(17) 0.0009(18) -0.0075(14) 0.0254(19)
Si 0.0380(4) 0.0321(4) 0.0412(4) -0.0057(3) -0.0102(3) 0.0046(3)

loop_
_atom_type_symbol
_atom_type_description
_atom_type_scat_dispersion_real
_atom_type_scat_dispersion_imag
_atom_type_scat_source
C C 0.0033 0.0016 'International Tables Vol C Tables 4.2.6.8 and 6.1.1.4'
H H 0.0000 0.0000 'International Tables Vol C Tables 4.2.6.8 and 6.1.1.4'
N N 0.0061 0.0033 'International Tables Vol C Tables 4.2.6.8 and 6.1.1.4'
O O 0.0106 0.0060 'International Tables Vol C Tables 4.2.6.8 and 6.1.1.4'
Na Na 0.0362 0.0249 'International Tables Vol C Tables 4.2.6.8 and 6.1.1.4'
Mn Mn 0.3368 0.7283 'International Tables Vol C Tables 4.2.6.8 and 6.1.1.4'
Si Si 0.0817 0.0704 'International Tables Vol C Tables 4.2.6.8 and 6.1.1.4'

loop_
_geom_angle_atom_site_label_1
_geom_angle_atom_site_label_2
_geom_angle_atom_site_label_3
_geom_angle
_geom_angle_site_symmetry_1
_geom_angle_site_symmetry_3
_geom_angle_publ_flag
N1 Mn C1 129.29(9) . . ?
N1 Mn C14 111.60(8) . . ?
C1 Mn C14 118.31(9) . . ?
N1 Na N2 129.47(8) . . ?
N1 Na N3 135.79(8) . . ?
N1 Na O 104.99(6) . . ?
N2 Na N3 74.01(8) . . ?
N2 Na O 98.87(7) . . ?
N3 Na O 106.98(7) . . ?
Mn N1 Na 90.13(7) . . ?
Mn N1 C5 116.31(13) . . ?
Mn N1 C11 117.18(14) . . ?
Na N1 C5 107.98(14) . . ?
Na N1 C11 104.56(13) . . ?
C5 N1 C11 115.91(18) . . ?
Na N2 C25 123.01(19) . . ?
Na N2 C26 99.77(16) . . ?
Na N2 C27 106.62(16) . . ?
C25 N2 C26 108.6(3) . . ?
C25 N2 C27 108.0(3) . . ?
C26 N2 C27 110.3(3) . . ?
Na N3 C28 103.79(16) . . ?
Na N3 C29 108.17(18) . . ?
Na N3 C30 115.82(17) . . ?
C28 N3 C29 111.5(2) . . ?
C28 N3 C30 107.7(3) . . ?
C29 N3 C30 109.8(3) . . ?
Na O C15 94.84(12) . . ?
Na O C24 139.33(15) . . ?
C15 O C24 113.50(18) . . ?
Mn C1 H1A 108.1 . . ?
Mn C1 H1B 108.1 . . ?
Mn C1 Si 116.95(13) . . ?
H1A C1 H1B 107.3 . . ?
H1A C1 Si 108.1 . . ?
H1B C1 Si 108.1 . . ?
H2A C2 H2B 109.5 . . ?
H2A C2 H2C 109.5 . . ?
H2A C2 Si 109.5 . . ?
H2B C2 H2C 109.5 . . ?
H2B C2 Si 109.5 . . ?
H2C C2 Si 109.5 . . ?
H3A C3 H3B 109.5 . . ?
H3A C3 H3C 109.5 . . ?
H3A C3 Si 109.5 . . ?
H3B C3 H3C 109.5 . . ?
H3B C3 Si 109.5 . . ?
H3C C3 Si 109.5 . . ?
H4A C4 H4B 109.5 . . ?
H4A C4 H4C 109.5 . . ?
H4A C4 Si 109.5 . . ?
H4B C4 H4C 109.5 . . ?
H4B C4 Si 109.5 . . ?
H4C C4 Si 109.5 . . ?
N1 C5 C6 114.4(2) . . ?
N1 C5 C7 107.4(2) . . ?
N1 C5 C8 111.43(19) . . ?
C6 C5 C7 106.3(2) . . ?
C6 C5 C8 108.8(2) . . ?
C7 C5 C8 108.3(2) . . ?
C5 C6 H6A 109.5 . . ?
C5 C6 H6B 109.5 . . ?
C5 C6 H6C 109.5 . . ?
H6A C6 H6B 109.5 . . ?
H6A C6 H6C 109.5 . . ?
H6B C6 H6C 109.5 . . ?
C5 C7 H7A 109.5 . . ?
C5 C7 H7B 109.5 . . ?
C5 C7 H7C 109.5 . . ?
H7A C7 H7B 109.5 . . ?
H7A C7 H7C 109.5 . . ?
H7B C7 H7C 109.5 . . ?
C5 C8 H8A 109.1 . . ?
C5 C8 H8B 109.1 . . ?
C5 C8 C9 112.6(2) . . ?
H8A C8 H8B 107.8 . . ?
H8A C8 C9 109.1 . . ?
H8B C8 C9 109.1 . . ?
C8 C9 H9A 109.9 . . ?
C8 C9 H9B 109.9 . . ?
C8 C9 C10 108.9(2) . . ?
H9A C9 H9B 108.3 . . ?
H9A C9 C10 109.9 . . ?
H9B C9 C10 109.9 . . ?
C9 C10 H10A 109.1 . . ?
C9 C10 H10B 109.1 . . ?
C9 C10 C11 112.3(2) . . ?
H10A C10 H10B 107.9 . . ?
H10A C10 C11 109.1 . . ?
H10B C10 C11 109.1 . . ?
N1 C11 C10 110.76(19) . . ?
N1 C11 C12 115.2(2) . . ?
N1 C11 C13 106.72(18) . . ?
C10 C11 C12 109.7(2) . . ?
C10 C11 C13 108.0(2) . . ?
C12 C11 C13 106.1(2) . . ?
C11 C12 H12A 109.5 . . ?
C11 C12 H12B 109.5 . . ?
C11 C12 H12C 109.5 . . ?
H12A C12 H12B 109.5 . . ?
H12A C12 H12C 109.5 . . ?
H12B C12 H12C 109.5 . . ?
C11 C13 H13A 109.5 . . ?
C11 C13 H13B 109.5 . . ?
C11 C13 H13C 109.5 . . ?
H13A C13 H13B 109.5 . . ?
H13A C13 H13C 109.5 . . ?
H13B C13 H13C 109.5 . . ?
Mn C14 C15 122.36(17) . . ?
Mn C14 C23 123.90(17) . . ?
C15 C14 C23 113.7(2) . . ?
O C15 C14 118.2(2) . . ?
O C15 C16 115.2(2) . . ?
C14 C15 C16 126.4(2) . . ?
C15 C16 C17 124.0(2) . . ?
C15 C16 C21 117.0(2) . . ?
C17 C16 C21 118.9(2) . . ?
C16 C17 H17 119.6 . . ?
C16 C17 C18 120.7(3) . . ?
H17 C17 C18 119.6 . . ?
C17 C18 H18 119.8 . . ?
C17 C18 C19 120.4(3) . . ?
H18 C18 C19 119.8 . . ?
C18 C19 H19 119.7 . . ?
C18 C19 C20 120.7(2) . . ?
H19 C19 C20 119.7 . . ?
C19 C20 H20 119.8 . . ?
C19 C20 C21 120.4(3) . . ?
H20 C20 C21 119.8 . . ?
C16 C21 C20 118.8(2) . . ?
C16 C21 C22 118.4(2) . . ?
C20 C21 C22 122.7(2) . . ?
C21 C22 H22 119.6 . . ?
C21 C22 C23 120.7(2) . . ?
H22 C22 C23 119.6 . . ?
C14 C23 C22 123.7(2) . . ?
C14 C23 H23 118.2 . . ?
C22 C23 H23 118.2 . . ?
O C24 H24A 109.5 . . ?
O C24 H24B 109.5 . . ?
O C24 H24C 109.5 . . ?
H24A C24 H24B 109.5 . . ?
H24A C24 H24C 109.5 . . ?
H24B C24 H24C 109.5 . . ?
N2 C25 H25A 109.5 . . ?
N2 C25 H25B 109.5 . . ?
N2 C25 H25C 109.5 . . ?
H25A C25 H25B 109.5 . . ?
H25A C25 H25C 109.5 . . ?
H25B C25 H25C 109.5 . . ?
N2 C26 H26A 109.5 . . ?
N2 C26 H26B 109.5 . . ?
N2 C26 H26C 109.5 . . ?
H26A C26 H26B 109.5 . . ?
H26A C26 H26C 109.5 . . ?
H26B C26 H26C 109.5 . . ?
N2 C27 H27A 108.5 . . ?
N2 C27 H27B 108.5 . . ?
N2 C27 C28 114.9(2) . . ?
H27A C27 H27B 107.5 . . ?
H27A C27 C28 108.5 . . ?
H27B C27 C28 108.5 . . ?
N3 C28 C27 114.5(3) . . ?
N3 C28 H28A 108.6 . . ?
N3 C28 H28B 108.6 . . ?
C27 C28 H28A 108.6 . . ?
C27 C28 H28B 108.6 . . ?
H28A C28 H28B 107.6 . . ?
N3 C29 H29A 109.5 . . ?
N3 C29 H29B 109.5 . . ?
N3 C29 H29C 109.5 . . ?
H29A C29 H29B 109.5 . . ?
H29A C29 H29C 109.5 . . ?
H29B C29 H29C 109.5 . . ?
N3 C30 H30A 109.5 . . ?
N3 C30 H30B 109.5 . . ?
N3 C30 H30C 109.5 . . ?
H30A C30 H30B 109.5 . . ?
H30A C30 H30C 109.5 . . ?
H30B C30 H30C 109.5 . . ?
C1 Si C2 111.14(16) . . ?
C1 Si C3 112.99(14) . . ?
C1 Si C4 111.88(13) . . ?
C2 Si C3 107.1(2) . . ?
C2 Si C4 106.09(18) . . ?
C3 Si C4 107.23(16) . . ?

loop_
_geom_bond_atom_site_label_1
_geom_bond_atom_site_label_2
_geom_bond_distance
_geom_bond_site_symmetry_2
_geom_bond_publ_flag
Mn N1 2.0789(19) . ?
Mn C1 2.141(2) . ?
Mn C14 2.177(2) . ?
Na N1 2.497(2) . ?
Na N2 2.553(2) . ?
Na N3 2.489(2) . ?
Na O 2.4174(18) . ?
N1 C5 1.484(3) . ?
N1 C11 1.483(3) . ?
N2 C25 1.466(4) . ?
N2 C26 1.473(4) . ?
N2 C27 1.472(4) . ?
N3 C28 1.471(4) . ?
N3 C29 1.450(4) . ?
N3 C30 1.462(4) . ?
O C15 1.425(3) . ?
O C24 1.431(3) . ?
C1 H1A 0.990 . ?
C1 H1B 0.990 . ?
C1 Si 1.837(3) . ?
C2 H2A 0.980 . ?
C2 H2B 0.980 . ?
C2 H2C 0.980 . ?
C2 Si 1.880(4) . ?
C3 H3A 0.980 . ?
C3 H3B 0.980 . ?
C3 H3C 0.980 . ?
C3 Si 1.874(3) . ?
C4 H4A 0.980 . ?
C4 H4B 0.980 . ?
C4 H4C 0.980 . ?
C4 Si 1.905(3) . ?
C5 C6 1.557(4) . ?
C5 C7 1.522(4) . ?
C5 C8 1.542(3) . ?
C6 H6A 0.980 . ?
C6 H6B 0.980 . ?
C6 H6C 0.980 . ?
C7 H7A 0.980 . ?
C7 H7B 0.980 . ?
C7 H7C 0.980 . ?
C8 H8A 0.990 . ?
C8 H8B 0.990 . ?
C8 C9 1.519(4) . ?
C9 H9A 0.990 . ?
C9 H9B 0.990 . ?
C9 C10 1.524(4) . ?
C10 H10A 0.990 . ?
C10 H10B 0.990 . ?
C10 C11 1.545(3) . ?
C11 C12 1.545(4) . ?
C11 C13 1.534(3) . ?
C12 H12A 0.980 . ?
C12 H12B 0.980 . ?
C12 H12C 0.980 . ?
C13 H13A 0.980 . ?
C13 H13B 0.980 . ?
C13 H13C 0.980 . ?
C14 C15 1.367(3) . ?
C14 C23 1.436(3) . ?
C15 C16 1.424(3) . ?
C16 C17 1.423(4) . ?
C16 C21 1.422(3) . ?
C17 H17 0.950 . ?
C17 C18 1.367(4) . ?
C18 H18 0.950 . ?
C18 C19 1.404(4) . ?
C19 H19 0.950 . ?
C19 C20 1.372(4) . ?
C20 H20 0.950 . ?
C20 C21 1.423(3) . ?
C21 C22 1.420(4) . ?
C22 H22 0.950 . ?
C22 C23 1.365(3) . ?
C23 H23 0.950 . ?
C24 H24A 0.980 . ?
C24 H24B 0.980 . ?
C24 H24C 0.980 . ?
C25 H25A 0.980 . ?
C25 H25B 0.980 . ?
C25 H25C 0.980 . ?
C26 H26A 0.980 . ?
C26 H26B 0.980 . ?
C26 H26C 0.980 . ?
C27 H27A 0.990 . ?
C27 H27B 0.990 . ?
C27 C28 1.490(4) . ?
C28 H28A 0.990 . ?
C28 H28B 0.990 . ?
C29 H29A 0.980 . ?
C29 H29B 0.980 . ?
C29 H29C 0.980 . ?
C30 H30A 0.980 . ?
C30 H30B 0.980 . ?
C30 H30C 0.980 . ?
